data_7058196
loop_
_publ_author_name
'Nemec, Ivan'
'Zoufal\'y, Pavel'
'Jewula, Pawel'
'Antal, Peter'
'Linert, Wolfgang'
'Herchel, Radovan'

_publ_section_title
;
 Ion-pair complexes of Schiff base Fe(iii) cations and complex anions
;
_journal_issue 12
_journal_name_full 'New Journal of Chemistry'
_journal_page_first 4937
_journal_paper_doi 10.1039/C9NJ00192A
_journal_volume 43
_journal_year 2019
_chemical_formula_sum 'C92 H88 Cr2 Fe2 N12 O17'
_chemical_formula_weight 1848.74
_space_group_crystal_system triclinic
_space_group_IT_number 2
_space_group_name_Hall '-P 1'
_space_group_name_H-M_alt 'P -1'
_symmetry_space_group_name_Hall '-P 1'
_symmetry_space_group_name_H-M 'P -1'
_atom_sites_solution_hydrogens mixed
_audit_creation_method SHELXL-2014/7
_audit_update_record
;
2019-01-11 deposited with the CCDC.    2019-02-19 downloaded from the CCDC.
;
_cell_angle_alpha 96.464(4)
_cell_angle_beta 106.508(4)
_cell_angle_gamma 93.240(4)
_cell_formula_units_Z 1
_cell_length_a 11.2435(6)
_cell_length_b 13.6516(7)
_cell_length_c 14.4148(6)
_cell_measurement_reflns_used 14833
_cell_measurement_temperature 298(2)
_cell_measurement_theta_max 25.612
_cell_measurement_theta_min 2.514
_cell_volume 2098.75(19)
_computing_structure_refinement 'SHELXL-2014/7 (Sheldrick, 2014)'
_diffrn_ambient_temperature 298(2)
_diffrn_measured_fraction_theta_full 0.998
_diffrn_measured_fraction_theta_max 0.998
_diffrn_measurement_device_type 'Goniometer KM4/Xcalibur detector: Sapphire2 (large Be window)'
_diffrn_measurement_method 'Rotation method data acquisition using omega and phi scans'
_diffrn_radiation_type MoK\a
_diffrn_radiation_wavelength 0.71073
_diffrn_reflns_av_R_equivalents 0.0356
_diffrn_reflns_av_unetI/netI 0.0804
_diffrn_reflns_Laue_measured_fraction_full 0.998
_diffrn_reflns_Laue_measured_fraction_max 0.998
_diffrn_reflns_limit_h_max 13
_diffrn_reflns_limit_h_min -13
_diffrn_reflns_limit_k_max 14
_diffrn_reflns_limit_k_min -16
_diffrn_reflns_limit_l_max 17
_diffrn_reflns_limit_l_min -13
_diffrn_reflns_number 14368
_diffrn_reflns_point_group_measured_fraction_full 0.998
_diffrn_reflns_point_group_measured_fraction_max 0.998
_diffrn_reflns_theta_full 24.998
_diffrn_reflns_theta_max 24.998
_diffrn_reflns_theta_min 2.522
_exptl_absorpt_coefficient_mu 0.669
_exptl_absorpt_correction_T_max 1.000
_exptl_absorpt_correction_T_min 0.7822
_exptl_absorpt_correction_type multi-scan
_exptl_absorpt_process_details
;
'CrysAlis RED, Oxford Diffraction Ltd.,
Version 1.171.33.5 (release 18-04-2008 CrysAlis171 .NET)
(compiled Apr 18 2008,18:17:43)
Empirical absorption correction using spherical harmonics,
 implemented in SCALE3 ABSPACK scaling algorithm'
;
_exptl_crystal_colour brown
_exptl_crystal_density_diffrn 1.463
_exptl_crystal_description block
_exptl_crystal_F_000 960
_exptl_crystal_size_max 0.33
_exptl_crystal_size_mid 0.28
_exptl_crystal_size_min 0.26
_refine_diff_density_max 0.551
_refine_diff_density_min -0.250
_refine_diff_density_rms 0.062
_refine_ls_extinction_method none
_refine_ls_goodness_of_fit_ref 0.994
_refine_ls_hydrogen_treatment mixed
_refine_ls_matrix_type full
_refine_ls_number_parameters 588
_refine_ls_number_reflns 7393
_refine_ls_number_restraints 7
_refine_ls_restrained_S_all 0.999
_refine_ls_R_factor_all 0.1154
_refine_ls_R_factor_gt 0.0562
_refine_ls_shift/su_max 0.000
_refine_ls_shift/su_mean 0.000
_refine_ls_structure_factor_coef Fsqd
_refine_ls_weighting_details 'w=1/[\s^2^(Fo^2^)+(0.0656P)^2^] where P=(Fo^2^+2Fc^2^)/3'
_refine_ls_weighting_scheme calc
_refine_ls_wR_factor_gt 0.1212
_refine_ls_wR_factor_ref 0.1356
_reflns_Friedel_coverage 0.000
_reflns_number_gt 4316
_reflns_number_total 7393
_reflns_threshold_expression 'I > 2\s(I)'
_cod_data_source_file c9nj00192a2.cif
_cod_data_source_block 3b
_cod_depositor_comments 'Adding full bibliography for 7058195--7058198.cif.'
_cod_original_cell_volume 2098.75(18)
_cod_database_code 7058196
_shelx_shelxl_version_number 2014/7
_shelx_space_group_comment
;
The symmetry employed for this shelxl refinement is uniquely defined
by the following loop, which should always be used as a source of
symmetry information in preference to the above space-group names.
They are only intended as comments.
;

loop_
_space_group_symop_operation_xyz
'x, y, z'
'-x, -y, -z'

loop_
_atom_site_label
_atom_site_type_symbol
_atom_site_fract_x
_atom_site_fract_y
_atom_site_fract_z
_atom_site_U_iso_or_equiv
_atom_site_adp_type
_atom_site_occupancy
_atom_site_site_symmetry_order
_atom_site_calc_flag
_atom_site_refinement_flags_posn
_atom_site_refinement_flags_adp
_atom_site_refinement_flags_occupancy
_atom_site_disorder_assembly
_atom_site_disorder_group
C1 C 0.1391(4) 0.3749(3) 0.7646(3) 0.0408(10) Uani 1 1 d . . . . .
C2 C 0.2408(4) 0.3907(3) 0.7288(3) 0.0425(10) Uani 1 1 d . . . . .
H2 H 0.2701 0.3369 0.6994 0.051 Uiso 1 1 calc R U . . .
C3 C 0.2985(4) 0.4837(3) 0.7360(3) 0.0456(11) Uani 1 1 d . . . . .
C4 C 0.2553(4) 0.5662(3) 0.7777(3) 0.0553(12) Uani 1 1 d . . . . .
H4 H 0.2924 0.6296 0.7808 0.066 Uiso 1 1 calc R U . . .
C5 C 0.1568(4) 0.5513(3) 0.8140(3) 0.0570(12) Uani 1 1 d . . . . .
H5 H 0.1284 0.6061 0.8428 0.068 Uiso 1 1 calc R U . . .
C6 C 0.0968(4) 0.4579(3) 0.8098(3) 0.0405(10) Uani 1 1 d . . . . .
C7 C -0.0055(4) 0.4494(3) 0.8480(3) 0.0485(11) Uani 1 1 d . . . . .
H7 H -0.0252 0.5077 0.8779 0.058 Uiso 1 1 calc R U . . .
C8 C -0.1812(4) 0.3810(3) 0.8850(3) 0.0559(12) Uani 1 1 d . . . . .
H8A H -0.2476 0.4079 0.8386 0.067 Uiso 1 1 calc R U . . .
H8B H -0.1565 0.4262 0.9456 0.067 Uiso 1 1 calc R U . . .
C9 C -0.2265(4) 0.2800(4) 0.9030(4) 0.0619(13) Uani 1 1 d . . . . .
H9A H -0.1703 0.2615 0.9617 0.074 Uiso 1 1 calc R U . . .
H9B H -0.3087 0.2818 0.9118 0.074 Uiso 1 1 calc R U . . .
C10 C -0.3361(4) 0.2135(4) 0.7301(4) 0.0664(14) Uani 1 1 d . . . . .
H10A H -0.3504 0.2822 0.7243 0.080 Uiso 1 1 calc R U . . .
H10B H -0.4114 0.1792 0.7352 0.080 Uiso 1 1 calc R U . . .
C11 C -0.3030(4) 0.1668(4) 0.6429(4) 0.0663(14) Uani 1 1 d . . . . .
H11A H -0.2982 0.0963 0.6451 0.080 Uiso 1 1 calc R U . . .
H11B H -0.3663 0.1757 0.5835 0.080 Uiso 1 1 calc R U . . .
C12 C -0.1219(4) 0.1613(4) 0.5765(3) 0.0614(13) Uani 1 1 d . . . . .
H12A H -0.0529 0.2033 0.5702 0.074 Uiso 1 1 calc R U . . .
H12B H -0.1818 0.1446 0.5124 0.074 Uiso 1 1 calc R U . . .
C13 C -0.0749(4) 0.0672(4) 0.6155(3) 0.0619(13) Uani 1 1 d . . . . .
H13A H -0.1426 0.0149 0.5978 0.074 Uiso 1 1 calc R U . . .
H13B H -0.0104 0.0455 0.5876 0.074 Uiso 1 1 calc R U . . .
C14 C 0.0481(4) 0.0274(3) 0.7656(3) 0.0458(11) Uani 1 1 d . . . . .
H14 H 0.0667 -0.0243 0.7257 0.055 Uiso 1 1 calc R U . . .
C15 C 0.1034(4) 0.0310(3) 0.8687(3) 0.0400(10) Uani 1 1 d . . . . .
C16 C 0.1743(4) -0.0464(3) 0.9017(3) 0.0490(11) Uani 1 1 d . . . . .
H16 H 0.1845 -0.0965 0.8561 0.059 Uiso 1 1 calc R U . . .
C17 C 0.2289(4) -0.0503(3) 0.9986(3) 0.0462(11) Uani 1 1 d . . . . .
H17 H 0.2763 -0.1020 1.0184 0.055 Uiso 1 1 calc R U . . .
C18 C 0.2128(4) 0.0239(3) 1.0676(3) 0.0425(10) Uani 1 1 d . . . . .
C19 C 0.1442(4) 0.1005(3) 1.0374(3) 0.0429(10) Uani 1 1 d . . . . .
H19 H 0.1345 0.1500 1.0839 0.051 Uiso 1 1 calc R U . . .
C20 C 0.0887(4) 0.1061(3) 0.9387(3) 0.0406(10) Uani 1 1 d . . . . .
C67 C 0.5728(4) 0.0453(3) 0.3641(3) 0.0440(11) Uani 1 1 d . . . . .
C68 C 0.6151(4) -0.0276(3) 0.4233(3) 0.0492(11) Uani 1 1 d . . . . .
H68 H 0.6015 -0.0249 0.4841 0.059 Uiso 1 1 calc R U . . .
C69 C 0.6756(4) -0.1019(3) 0.3931(4) 0.0619(13) Uani 1 1 d . . . . .
H69 H 0.7048 -0.1486 0.4343 0.074 Uiso 1 1 calc R U . . .
C70 C 0.6946(5) -0.1099(4) 0.3027(5) 0.0714(15) Uani 1 1 d . . . . .
H70 H 0.7375 -0.1607 0.2831 0.086 Uiso 1 1 calc R U . . .
C71 C 0.6499(4) -0.0423(4) 0.2425(4) 0.0646(14) Uani 1 1 d . . . . .
H71 H 0.6594 -0.0491 0.1801 0.078 Uiso 1 1 calc R U . . .
C72 C 0.5907(4) 0.0362(3) 0.2715(3) 0.0484(11) Uani 1 1 d . . . . .
C73A C 0.5199(10) 0.1347(8) 0.1439(9) 0.045(2) Uani 0.466(6) 1 d . . P A 1
H73A H 0.5340 0.0827 0.1020 0.054 Uiso 0.466(6) 1 calc R U P A 1
C73B C 0.5540(8) 0.0887(8) 0.1890(7) 0.045(2) Uani 0.534(6) 1 d . . P A 2
H73B H 0.5646 0.0622 0.1298 0.054 Uiso 0.534(6) 1 calc R U P A 2
C74 C 0.4716(4) 0.2255(4) 0.1088(3) 0.0521(12) Uani 1 1 d . . . . .
C75 C 0.4588(5) 0.2059(4) 0.0097(4) 0.0764(15) Uani 1 1 d . . . . .
H75 H 0.4743 0.1440 -0.0159 0.092 Uiso 1 1 calc R U . . .
C76 C 0.4239(6) 0.2757(5) -0.0510(4) 0.0925(19) Uani 1 1 d . . . . .
H76 H 0.4156 0.2615 -0.1173 0.111 Uiso 1 1 calc R U . . .
C77 C 0.4013(5) 0.3669(5) -0.0129(4) 0.0862(18) Uani 1 1 d . . . . .
H77 H 0.3778 0.4149 -0.0539 0.103 Uiso 1 1 calc R U . . .
C78 C 0.4128(4) 0.3884(4) 0.0843(3) 0.0646(14) Uani 1 1 d . . . . .
H78 H 0.3976 0.4508 0.1089 0.078 Uiso 1 1 calc R U . . .
C79 C 0.4474(4) 0.3170(3) 0.1475(3) 0.0484(11) Uani 1 1 d . . . . .
C80 C 0.2388(4) 0.2200(3) 0.3318(3) 0.0419(10) Uani 1 1 d . . . . .
C81 C 0.1103(4) 0.1963(4) 0.3057(4) 0.0660(14) Uani 1 1 d . . . . .
H81 H 0.0690 0.1573 0.2469 0.079 Uiso 1 1 calc R U . . .
C82 C 0.0442(5) 0.2321(4) 0.3694(5) 0.0745(16) Uani 1 1 d . . . . .
H82 H -0.0415 0.2165 0.3534 0.089 Uiso 1 1 calc R U . . .
C83 C 0.1071(5) 0.2907(4) 0.4561(4) 0.0639(14) Uani 1 1 d . . . . .
H83 H 0.0635 0.3121 0.4995 0.077 Uiso 1 1 calc R U . . .
C84 C 0.2304(5) 0.3175(3) 0.4791(3) 0.0567(12) Uani 1 1 d . . . . .
H84 H 0.2702 0.3595 0.5364 0.068 Uiso 1 1 calc R U . . .
C85 C 0.2963(4) 0.2832(3) 0.4189(3) 0.0401(10) Uani 1 1 d D . . . .
C86A C 0.4980(4) 0.3655(4) 0.5073(4) 0.0449(14) Uani 0.901(7) 1 d D . P A 1
H86A H 0.4602 0.3931 0.5524 0.054 Uiso 0.901(7) 1 calc R U P A 1
C87 C 0.6254(4) 0.3907(3) 0.5238(3) 0.0493(12) Uani 1 1 d D . . . .
C88 C 0.6867(5) 0.4587(3) 0.6090(3) 0.0604(13) Uani 1 1 d . . . . .
H88 H 0.6412 0.4824 0.6501 0.072 Uiso 1 1 calc R U . . .
C89 C 0.8088(5) 0.4896(4) 0.6316(4) 0.0710(15) Uani 1 1 d . . . . .
H89 H 0.8466 0.5331 0.6882 0.085 Uiso 1 1 calc R U . . .
C90 C 0.8763(5) 0.4574(4) 0.5722(4) 0.0667(14) Uani 1 1 d . . . . .
H90 H 0.9603 0.4795 0.5879 0.080 Uiso 1 1 calc R U . . .
C91 C 0.8227(4) 0.3934(3) 0.4900(4) 0.0546(12) Uani 1 1 d . . . . .
H91 H 0.8714 0.3738 0.4500 0.065 Uiso 1 1 calc R U . . .
C92 C 0.6976(4) 0.3552(3) 0.4624(3) 0.0453(11) Uani 1 1 d . . . . .
Cr1 Cr 0.48643(6) 0.23258(5) 0.32554(5) 0.0417(2) Uani 1 1 d . . . . .
Fe1 Fe -0.05025(5) 0.22682(4) 0.79022(4) 0.0436(2) Uani 1 1 d . . . . .
N1 N -0.0748(3) 0.3700(3) 0.8463(2) 0.0456(9) Uani 1 1 d . . . . .
N3 N -0.2308(3) 0.2068(3) 0.8177(3) 0.0516(10) Uani 1 1 d . . . . .
H1N3 H -0.2393 0.1405 0.8363 0.062 Uiso 1 1 calc R U . . .
N2 N -0.1807(3) 0.2144(3) 0.6436(2) 0.0518(10) Uani 1 1 d . . . . .
H1N2 H -0.1925 0.2812 0.6260 0.062 Uiso 1 1 calc R U . . .
N4 N -0.0245(3) 0.0883(3) 0.7229(2) 0.0464(9) Uani 1 1 d . . . . .
N11A N 0.5417(8) 0.1309(6) 0.2357(8) 0.0357(14) Uani 0.466(6) 1 d . . P A 1
N11B N 0.5069(7) 0.1713(6) 0.1951(5) 0.0357(14) Uani 0.534(6) 1 d . . P A 2
N12A N 0.4307(3) 0.3061(3) 0.4329(3) 0.0365(12) Uani 0.901(7) 1 d D . P A 1
O2 O 0.0860(3) 0.2847(2) 0.7547(2) 0.0516(8) Uani 1 1 d . . . . .
O1 O 0.0249(3) 0.1826(2) 0.91364(19) 0.0514(8) Uani 1 1 d D . . . .
O3 O 0.3972(3) 0.4899(2) 0.7004(2) 0.0567(8) Uani 1 1 d . . . . .
H1O3 H 0.4331 0.5458 0.7166 0.085 Uiso 1 1 calc R U . . .
O4 O 0.2658(2) 0.0148(2) 1.1627(2) 0.0525(8) Uani 1 1 d . . . . .
H1O4 H 0.2701 0.0683 1.1963 0.079 Uiso 1 1 calc R U . . .
O7 O 0.5193(3) 0.1196(2) 0.3953(2) 0.0639(9) Uani 1 1 d . . . . .
O9 O 0.4591(3) 0.3387(2) 0.2423(2) 0.0590(8) Uani 1 1 d . . . . .
O6 O 0.3081(2) 0.1861(2) 0.2759(2) 0.0491(7) Uani 1 1 d . . . . .
O8 O 0.6554(2) 0.2905(2) 0.3834(2) 0.0542(8) Uani 1 1 d . . . . .
O1S O 0.0999(11) 0.3406(5) 1.0885(7) 0.124(4) Uani 0.5 1 d D . P . .
C86B C 0.402(2) 0.332(3) 0.482(2) 0.0449(14) Uani 0.099(7) 1 d D . P A 2
H86B H 0.4000 0.3655 0.5414 0.054 Uiso 0.099(7) 1 calc R U P A 2
N12B N 0.505(2) 0.330(3) 0.460(2) 0.0365(12) Uani 0.099(7) 1 d D . P A 2
H2S1 H 0.050(3) 0.296(2) 1.0433(19) 0.044 Uiso 1 1 d D U . . .
H1S1 H 0.142(3) 0.366(3) 1.063(3) 0.044 Uiso 1 1 d D U . . .

loop_
_atom_site_aniso_label
_atom_site_aniso_U_11
_atom_site_aniso_U_22
_atom_site_aniso_U_33
_atom_site_aniso_U_23
_atom_site_aniso_U_13
_atom_site_aniso_U_12
C1 0.045(3) 0.043(3) 0.031(2) 0.006(2) 0.0052(19) -0.001(2)
C2 0.051(3) 0.042(3) 0.032(2) -0.0001(19) 0.012(2) 0.000(2)
C3 0.050(3) 0.050(3) 0.035(2) 0.003(2) 0.011(2) -0.004(2)
C4 0.062(3) 0.038(3) 0.067(3) 0.000(2) 0.027(3) -0.012(2)
C5 0.063(3) 0.042(3) 0.067(3) -0.001(2) 0.027(3) -0.001(2)
C6 0.037(2) 0.039(3) 0.043(3) 0.004(2) 0.011(2) 0.000(2)
C7 0.050(3) 0.047(3) 0.047(3) 0.001(2) 0.014(2) 0.002(2)
C8 0.055(3) 0.049(3) 0.068(3) 0.005(2) 0.027(2) -0.003(2)
C9 0.057(3) 0.069(4) 0.065(3) 0.015(3) 0.026(3) -0.004(3)
C10 0.048(3) 0.069(4) 0.079(4) 0.011(3) 0.016(3) -0.004(3)
C11 0.049(3) 0.068(4) 0.069(4) 0.013(3) -0.001(3) -0.013(3)
C12 0.071(3) 0.068(4) 0.038(3) 0.017(3) 0.004(2) -0.010(3)
C13 0.074(3) 0.064(3) 0.039(3) 0.000(2) 0.007(2) 0.004(3)
C14 0.054(3) 0.039(3) 0.044(3) -0.001(2) 0.020(2) -0.010(2)
C15 0.044(3) 0.037(3) 0.040(3) 0.007(2) 0.016(2) 0.000(2)
C16 0.058(3) 0.043(3) 0.051(3) 0.001(2) 0.027(2) 0.003(2)
C17 0.046(3) 0.042(3) 0.053(3) 0.015(2) 0.014(2) 0.006(2)
C18 0.040(2) 0.040(3) 0.043(3) 0.009(2) 0.007(2) -0.009(2)
C19 0.052(3) 0.039(3) 0.035(2) 0.001(2) 0.010(2) -0.001(2)
C20 0.040(2) 0.039(3) 0.041(3) 0.005(2) 0.011(2) -0.005(2)
C67 0.038(2) 0.039(3) 0.059(3) 0.012(2) 0.018(2) 0.004(2)
C68 0.056(3) 0.045(3) 0.046(3) 0.009(2) 0.015(2) 0.001(2)
C69 0.063(3) 0.042(3) 0.082(4) 0.022(3) 0.017(3) 0.011(3)
C70 0.069(4) 0.046(3) 0.109(5) -0.003(3) 0.046(3) 0.006(3)
C71 0.071(4) 0.070(4) 0.058(3) 0.000(3) 0.034(3) -0.011(3)
C72 0.040(3) 0.049(3) 0.058(3) 0.020(2) 0.012(2) 0.002(2)
C73A 0.050(5) 0.046(6) 0.038(6) -0.006(3) 0.019(4) -0.002(4)
C73B 0.050(5) 0.046(6) 0.038(6) -0.006(3) 0.019(4) -0.002(4)
C74 0.040(3) 0.057(3) 0.053(3) 0.021(3) 0.001(2) -0.005(2)
C75 0.082(4) 0.058(4) 0.083(4) -0.002(3) 0.020(3) 0.008(3)
C76 0.125(5) 0.104(5) 0.043(3) 0.007(4) 0.019(3) 0.000(4)
C77 0.113(5) 0.083(5) 0.049(4) 0.027(3) -0.003(3) 0.000(4)
C78 0.084(4) 0.054(3) 0.050(3) 0.012(3) 0.007(3) 0.011(3)
C79 0.048(3) 0.049(3) 0.045(3) 0.010(2) 0.008(2) -0.007(2)
C80 0.047(3) 0.037(3) 0.043(3) 0.008(2) 0.016(2) -0.004(2)
C81 0.054(3) 0.062(3) 0.077(4) -0.006(3) 0.021(3) -0.015(3)
C82 0.047(3) 0.077(4) 0.110(5) 0.014(4) 0.041(3) -0.005(3)
C83 0.077(4) 0.055(3) 0.077(4) 0.016(3) 0.047(3) 0.016(3)
C84 0.064(3) 0.053(3) 0.058(3) 0.011(2) 0.021(3) 0.012(3)
C85 0.045(3) 0.035(2) 0.047(3) 0.014(2) 0.019(2) 0.009(2)
C86A 0.058(3) 0.042(3) 0.041(3) 0.006(2) 0.023(3) 0.011(3)
C87 0.041(3) 0.053(3) 0.058(3) 0.025(3) 0.013(2) 0.012(2)
C88 0.086(4) 0.050(3) 0.050(3) 0.015(3) 0.022(3) 0.023(3)
C89 0.067(4) 0.053(3) 0.075(4) 0.020(3) -0.009(3) -0.006(3)
C90 0.054(3) 0.062(4) 0.079(4) 0.022(3) 0.007(3) 0.004(3)
C91 0.043(3) 0.054(3) 0.065(3) 0.016(3) 0.011(2) 0.003(2)
C92 0.041(3) 0.044(3) 0.048(3) 0.017(2) 0.005(2) 0.004(2)
Cr1 0.0478(4) 0.0396(4) 0.0406(4) -0.0024(3) 0.0218(3) -0.0025(3)
Fe1 0.0474(4) 0.0400(4) 0.0418(4) 0.0102(3) 0.0099(3) -0.0029(3)
N1 0.044(2) 0.042(2) 0.054(2) 0.0114(18) 0.0190(18) 0.0001(18)
N3 0.051(2) 0.050(2) 0.053(2) 0.020(2) 0.0102(19) -0.0050(18)
N2 0.059(2) 0.047(2) 0.046(2) 0.0167(19) 0.0083(19) -0.0019(19)
N4 0.053(2) 0.044(2) 0.039(2) 0.0042(18) 0.0114(17) -0.0032(19)
N11A 0.034(4) 0.039(5) 0.033(5) 0.002(3) 0.008(3) 0.005(3)
N11B 0.034(4) 0.039(5) 0.033(5) 0.002(3) 0.008(3) 0.005(3)
N12A 0.051(3) 0.030(2) 0.025(2) 0.0043(17) 0.0043(19) 0.004(2)
O2 0.0546(19) 0.0367(18) 0.066(2) 0.0029(15) 0.0258(15) -0.0053(15)
O1 0.069(2) 0.0454(19) 0.0373(17) 0.0067(14) 0.0099(14) 0.0118(16)
O3 0.061(2) 0.052(2) 0.059(2) -0.0055(15) 0.0292(16) -0.0136(16)
O4 0.061(2) 0.0415(18) 0.0450(19) 0.0088(14) 0.0009(15) -0.0035(15)
O7 0.069(2) 0.0430(19) 0.097(3) 0.0171(18) 0.0470(19) 0.0179(17)
O9 0.067(2) 0.067(2) 0.0382(18) 0.0093(16) 0.0125(15) -0.0184(16)
O6 0.0474(18) 0.0526(19) 0.0481(18) -0.0040(15) 0.0222(15) -0.0109(14)
O8 0.0429(18) 0.061(2) 0.058(2) 0.0049(17) 0.0151(15) 0.0021(15)
O1S 0.243(12) 0.019(4) 0.135(8) -0.011(4) 0.096(8) 0.036(5)
C86B 0.058(3) 0.042(3) 0.041(3) 0.006(2) 0.023(3) 0.011(3)
N12B 0.051(3) 0.030(2) 0.025(2) 0.0043(17) 0.0043(19) 0.004(2)

loop_
_atom_type_symbol
_atom_type_description
_atom_type_scat_dispersion_real
_atom_type_scat_dispersion_imag
_atom_type_scat_source
C C 0.0030 0.0020 'International Tables Vol C Tables 4.2.6.8 and 6.1.1.4'
H H 0.0000 0.0000 'International Tables Vol C Tables 4.2.6.8 and 6.1.1.4'
Cr Cr 0.3210 0.6240 'International Tables Vol C Tables 4.2.6.8 and 6.1.1.4'
Fe Fe 0.3460 0.8440 'International Tables Vol C Tables 4.2.6.8 and 6.1.1.4'
N N 0.0060 0.0030 'International Tables Vol C Tables 4.2.6.8 and 6.1.1.4'
O O 0.0110 0.0060 'International Tables Vol C Tables 4.2.6.8 and 6.1.1.4'

loop_
_geom_angle_atom_site_label_1
_geom_angle_atom_site_label_2
_geom_angle_atom_site_label_3
_geom_angle
O2 C1 C2 119.3(4)
O2 C1 C6 122.5(4)
C2 C1 C6 118.2(4)
C3 C2 C1 121.7(4)
C3 C2 H2 119.2
C1 C2 H2 119.2
O3 C3 C2 116.5(4)
O3 C3 C4 122.9(4)
C2 C3 C4 120.6(4)
C5 C4 C3 118.1(4)
C5 C4 H4 120.9
C3 C4 H4 120.9
C4 C5 C6 123.1(4)
C4 C5 H5 118.4
C6 C5 H5 118.4
C5 C6 C7 119.4(4)
C5 C6 C1 118.3(4)
C7 C6 C1 122.3(4)
N1 C7 C6 127.5(4)
N1 C7 H7 116.2
C6 C7 H7 116.2
N1 C8 C9 108.5(4)
N1 C8 H8A 110.0
C9 C8 H8A 110.0
N1 C8 H8B 110.0
C9 C8 H8B 110.0
H8A C8 H8B 108.4
N3 C9 C8 108.6(4)
N3 C9 H9A 110.0
C8 C9 H9A 110.0
N3 C9 H9B 110.0
C8 C9 H9B 110.0
H9A C9 H9B 108.4
N3 C10 C11 107.8(4)
N3 C10 H10A 110.2
C11 C10 H10A 110.2
N3 C10 H10B 110.2
C11 C10 H10B 110.2
H10A C10 H10B 108.5
N2 C11 C10 108.4(4)
N2 C11 H11A 110.0
C10 C11 H11A 110.0
N2 C11 H11B 110.0
C10 C11 H11B 110.0
H11A C11 H11B 108.4
N2 C12 C13 109.7(3)
N2 C12 H12A 109.7
C13 C12 H12A 109.7
N2 C12 H12B 109.7
C13 C12 H12B 109.7
H12A C12 H12B 108.2
N4 C13 C12 108.5(4)
N4 C13 H13A 110.0
C12 C13 H13A 110.0
N4 C13 H13B 110.0
C12 C13 H13B 110.0
H13A C13 H13B 108.4
N4 C14 C15 126.4(4)
N4 C14 H14 116.8
C15 C14 H14 116.8
C16 C15 C20 118.2(4)
C16 C15 C14 117.8(4)
C20 C15 C14 124.0(4)
C17 C16 C15 122.1(4)
C17 C16 H16 119.0
C15 C16 H16 119.0
C16 C17 C18 119.4(4)
C16 C17 H17 120.3
C18 C17 H17 120.3
O4 C18 C19 123.3(4)
O4 C18 C17 116.9(4)
C19 C18 C17 119.7(4)
C18 C19 C20 121.6(4)
C18 C19 H19 119.2
C20 C19 H19 119.2
O1 C20 C19 119.0(4)
O1 C20 C15 122.0(4)
C19 C20 C15 119.0(4)
O7 C67 C72 121.5(4)
O7 C67 C68 120.7(4)
C72 C67 C68 117.7(4)
C69 C68 C67 120.9(4)
C69 C68 H68 119.6
C67 C68 H68 119.6
C68 C69 C70 121.3(4)
C68 C69 H69 119.4
C70 C69 H69 119.4
C71 C70 C69 118.9(5)
C71 C70 H70 120.6
C69 C70 H70 120.6
C70 C71 C72 121.6(5)
C70 C71 H71 119.2
C72 C71 H71 119.2
C71 C72 C67 119.5(4)
C71 C72 C73B 105.6(6)
C67 C72 C73B 134.8(6)
C71 C72 N11A 139.2(6)
C67 C72 N11A 101.1(5)
N11A C73A C74 116.4(10)
N11A C73A H73A 121.8
C74 C73A H73A 121.8
N11B C73B C72 121.1(9)
N11B C73B H73B 119.4
C72 C73B H73B 119.4
C79 C74 C75 119.8(4)
C79 C74 C73A 138.2(6)
C75 C74 C73A 101.8(6)
C79 C74 N11B 103.3(5)
C75 C74 N11B 136.9(6)
C76 C75 C74 121.4(5)
C76 C75 H75 119.3
C74 C75 H75 119.3
C75 C76 C77 119.1(5)
C75 C76 H76 120.5
C77 C76 H76 120.5
C78 C77 C76 120.9(5)
C78 C77 H77 119.5
C76 C77 H77 119.5
C77 C78 C79 120.6(5)
C77 C78 H78 119.7
C79 C78 H78 119.7
O9 C79 C74 121.6(4)
O9 C79 C78 120.3(4)
C74 C79 C78 118.1(4)
O6 C80 C81 122.2(4)
O6 C80 C85 119.2(4)
C81 C80 C85 118.5(4)
C80 C81 C82 119.1(5)
C80 C81 H81 120.5
C82 C81 H81 120.5
C83 C82 C81 119.6(5)
C83 C82 H82 120.2
C81 C82 H82 120.2
C84 C83 C82 121.3(5)
C84 C83 H83 119.4
C82 C83 H83 119.4
C83 C84 C85 120.1(5)
C83 C84 H84 119.9
C85 C84 H84 119.9
C84 C85 C86B 89.9(15)
C84 C85 C80 121.3(4)
C86B C85 C80 148.8(15)
C84 C85 N12A 126.8(4)
C80 C85 N12A 111.9(3)
N12A C86A C87 123.2(5)
N12A C86A H86A 118.4
C87 C86A H86A 118.4
C86A C87 C88 116.5(4)
C86A C87 C92 125.6(5)
C88 C87 C92 117.9(4)
C88 C87 N12B 148.3(13)
C92 C87 N12B 93.8(13)
C89 C88 C87 121.8(5)
C89 C88 H88 119.1
C87 C88 H88 119.1
C88 C89 C90 120.2(5)
C88 C89 H89 119.9
C90 C89 H89 119.9
C89 C90 C91 120.6(5)
C89 C90 H90 119.7
C91 C90 H90 119.7
C90 C91 C92 123.1(5)
C90 C91 H91 118.4
C92 C91 H91 118.4
O8 C92 C91 118.7(4)
O8 C92 C87 124.9(4)
C91 C92 C87 116.4(4)
O8 Cr1 O7 91.61(13)
O8 Cr1 O9 88.34(12)
O7 Cr1 O9 173.25(13)
O8 Cr1 O6 173.26(13)
O7 Cr1 O6 90.70(12)
O9 Cr1 O6 90.12(12)
O8 Cr1 N12A 91.54(14)
O7 Cr1 N12A 91.86(13)
O9 Cr1 N12A 94.89(14)
O6 Cr1 N12A 82.05(13)
O8 Cr1 N11A 91.2(2)
O7 Cr1 N11A 74.6(3)
O9 Cr1 N11A 98.6(3)
O6 Cr1 N11A 95.6(2)
N12A Cr1 N11A 166.3(3)
O8 Cr1 N11B 97.4(2)
O7 Cr1 N11B 98.4(2)
O9 Cr1 N11B 74.9(2)
O6 Cr1 N11B 88.5(2)
O8 Cr1 N12B 68.8(6)
O7 Cr1 N12B 91.6(10)
O9 Cr1 N12B 94.7(10)
O6 Cr1 N12B 104.8(6)
N11B Cr1 N12B 163.3(8)
O2 Fe1 O1 104.64(13)
O2 Fe1 N1 87.15(12)
O1 Fe1 N1 96.71(13)
O2 Fe1 N4 89.41(12)
O1 Fe1 N4 87.75(13)
N1 Fe1 N4 174.94(13)
O2 Fe1 N3 160.86(13)
O1 Fe1 N3 88.48(12)
N1 Fe1 N3 77.37(13)
N4 Fe1 N3 105.24(14)
O2 Fe1 N2 94.59(13)
O1 Fe1 N2 154.84(13)
N1 Fe1 N2 100.37(14)
N4 Fe1 N2 76.21(14)
N3 Fe1 N2 77.48(13)
C7 N1 C8 117.4(4)
C7 N1 Fe1 125.6(3)
C8 N1 Fe1 117.0(3)
C10 N3 C9 113.9(4)
C10 N3 Fe1 112.4(3)
C9 N3 Fe1 106.6(3)
C10 N3 H1N3 107.9
C9 N3 H1N3 107.9
Fe1 N3 H1N3 107.9
C12 N2 C11 114.6(4)
C12 N2 Fe1 107.1(3)
C11 N2 Fe1 109.8(3)
C12 N2 H1N2 108.4
C11 N2 H1N2 108.4
Fe1 N2 H1N2 108.4
C14 N4 C13 116.9(4)
C14 N4 Fe1 124.5(3)
C13 N4 Fe1 117.6(3)
C73A N11A C72 116.1(9)
C73A N11A Cr1 122.7(8)
C72 N11A Cr1 120.3(6)
C73B N11B C74 120.2(8)
C73B N11B Cr1 120.1(7)
C74 N11B Cr1 119.6(5)
C86A N12A C85 120.7(4)
C86A N12A Cr1 127.5(3)
C85 N12A Cr1 111.8(3)
C1 O2 Fe1 134.8(3)
C20 O1 Fe1 133.0(3)
C3 O3 H1O3 109.5
C18 O4 H1O4 109.5
C67 O7 Cr1 121.5(3)
C79 O9 Cr1 119.1(3)
C80 O6 Cr1 115.0(3)
C92 O8 Cr1 127.1(3)
H2S1 O1S H1S1 106(3)
N12B C86B C85 120(2)
N12B C86B H86B 120.2
C85 C86B H86B 120.2
C86B N12B C87 122(2)
C86B N12B Cr1 112.4(16)
C87 N12B Cr1 125.3(18)

loop_
_geom_bond_atom_site_label_1
_geom_bond_atom_site_label_2
_geom_bond_distance
C1 O2 1.312(5)
C1 C2 1.397(5)
C1 C6 1.417(5)
C2 C3 1.372(5)
C2 H2 0.9300
C3 O3 1.351(5)
C3 C4 1.394(6)
C4 C5 1.367(6)
C4 H4 0.9300
C5 C6 1.396(6)
C5 H5 0.9300
C6 C7 1.413(5)
C7 N1 1.293(5)
C7 H7 0.9300
C8 N1 1.466(5)
C8 C9 1.518(6)
C8 H8A 0.9700
C8 H8B 0.9700
C9 N3 1.482(6)
C9 H9A 0.9700
C9 H9B 0.9700
C10 N3 1.480(5)
C10 C11 1.497(7)
C10 H10A 0.9700
C10 H10B 0.9700
C11 N2 1.484(5)
C11 H11A 0.9700
C11 H11B 0.9700
C12 N2 1.469(6)
C12 C13 1.522(6)
C12 H12A 0.9700
C12 H12B 0.9700
C13 N4 1.477(5)
C13 H13A 0.9700
C13 H13B 0.9700
C14 N4 1.282(5)
C14 C15 1.433(5)
C14 H14 0.9300
C15 C16 1.404(5)
C15 C20 1.405(5)
C16 C17 1.366(6)
C16 H16 0.9300
C17 C18 1.395(6)
C17 H17 0.9300
C18 O4 1.353(4)
C18 C19 1.372(5)
C19 C20 1.395(5)
C19 H19 0.9300
C20 O1 1.326(5)
C67 O7 1.309(5)
C67 C72 1.399(6)
C67 C68 1.399(5)
C68 C69 1.351(6)
C68 H68 0.9300
C69 C70 1.373(6)
C69 H69 0.9300
C70 C71 1.357(6)
C70 H70 0.9300
C71 C72 1.381(6)
C71 H71 0.9300
C72 C73B 1.429(11)
C72 N11A 1.519(10)
C73A N11A 1.282(19)
C73A C74 1.465(12)
C73A H73A 0.9300
C73B N11B 1.277(17)
C73B H73B 0.9300
C74 C79 1.384(6)
C74 C75 1.387(7)
C74 N11B 1.487(8)
C75 C76 1.364(7)
C75 H75 0.9300
C76 C77 1.370(8)
C76 H76 0.9300
C77 C78 1.367(7)
C77 H77 0.9300
C78 C79 1.404(6)
C78 H78 0.9300
C79 O9 1.332(5)
C80 O6 1.336(5)
C80 C81 1.395(6)
C80 C85 1.404(6)
C81 C82 1.400(6)
C81 H81 0.9300
C82 C83 1.383(7)
C82 H82 0.9300
C83 C84 1.349(6)
C83 H83 0.9300
C84 C85 1.354(6)
C84 H84 0.9300
C85 C86B 1.36(2)
C85 N12A 1.476(5)
C86A N12A 1.287(6)
C86A C87 1.399(6)
C86A H86A 0.9300
C87 C88 1.426(6)
C87 C92 1.427(6)
C87 N12B 1.538(19)
C88 C89 1.348(6)
C88 H88 0.9300
C89 C90 1.350(7)
C89 H89 0.9300
C90 C91 1.354(6)
C90 H90 0.9300
C91 C92 1.400(6)
C91 H91 0.9300
C92 O8 1.311(5)
Cr1 O8 1.927(3)
Cr1 O7 1.931(3)
Cr1 O9 1.966(3)
Cr1 O6 1.968(3)
Cr1 N12A 2.017(4)
Cr1 N11A 2.035(9)
Cr1 N11B 2.050(8)
Cr1 N12B 2.17(3)
Fe1 O2 1.906(3)
Fe1 O1 1.921(3)
Fe1 N1 2.093(4)
Fe1 N4 2.100(4)
Fe1 N3 2.184(3)
Fe1 N2 2.186(3)
N3 H1N3 0.9800
N2 H1N2 0.9800
O3 H1O3 0.8200
O4 H1O4 0.8200
O1S H2S1 0.884(16)
O1S H1S1 0.770(18)
C86B N12B 1.286(19)
C86B H86B 0.9300
